data_7133839
loop_
_publ_author_name
'Dhake, Kushal'
'Woelk, Kyla J.'
'Krueckl, Liam D. N.'
'Alberts, Faith'
'Mutter, James'
'Pohl, Matthew O.'
'Thomas, Gilian T.'
'Sharma, Muskan'
'Bjornerud-Brown, Jaelyn'
'Fern&#xe1;ndez, Nahiane Pipa&#xf3;n'
'Schley, Nathan D.'
'Leitch, David C.'

_publ_section_title
;
 Diastereoselective dearomative cycloaddition of bicyclobutanes with
 pyridinium ylides: a modular approach to multisubstituted
 azabicyclo[3.1.1]heptanes.
;
_journal_issue 89
_journal_name_full 'Chemical communications (Cambridge, England)'
_journal_page_first 13008
_journal_page_last 13011
_journal_paper_doi 10.1039/d4cc04730c
_journal_volume 60
_journal_year 2024
_chemical_formula_moiety 'C20 H23 N O4'
_chemical_formula_sum 'C20 H23 N O4'
_chemical_formula_weight 341.39
_space_group_crystal_system triclinic
_space_group_IT_number 2
_space_group_name_Hall '-P 1'
_space_group_name_H-M_alt 'P -1'
_atom_sites_solution_hydrogens geom
_atom_sites_solution_primary dual
_audit_creation_date 2024-07-29
_audit_creation_method
;
Olex2 1.5
(compiled 2024.02.16 svn.r378c4104 for OlexSys, GUI svn.r6928)
;
_audit_update_record
;
2024-07-30 deposited with the CCDC.	2024-10-08 downloaded from the CCDC.
;
_cell_angle_alpha 75.0940(10)
_cell_angle_beta 88.4840(10)
_cell_angle_gamma 89.5780(10)
_cell_formula_units_Z 2
_cell_length_a 5.8883(2)
_cell_length_b 10.8918(3)
_cell_length_c 14.0443(4)
_cell_measurement_reflns_used 9929
_cell_measurement_temperature 100
_cell_measurement_theta_max 68.37
_cell_measurement_theta_min 3.26
_cell_volume 870.10(5)
_computing_cell_refinement 'SAINT V8.40B (?, 2016)'
_computing_data_reduction 'SAINT V8.40B (?, 2016)'
_computing_molecular_graphics 'Olex2 1.5 (Dolomanov et al., 2009)'
_computing_publication_material 'Olex2 1.5 (Dolomanov et al., 2009)'
_computing_structure_refinement 'SHELXL 2018/3 (Sheldrick, 2015)'
_computing_structure_solution 'SHELXT 2018/2 (Sheldrick, 2018)'
_diffrn_ambient_temperature 100
_diffrn_measured_fraction_theta_full 0.993
_diffrn_measured_fraction_theta_max 0.992
_diffrn_measurement_device_type 'Bruker APEX-II CCD'
_diffrn_measurement_method '\f and \w scans'
_diffrn_radiation_monochromator graphite
_diffrn_radiation_type CuK\a
_diffrn_radiation_wavelength 1.54178
_diffrn_reflns_av_R_equivalents 0.0305
_diffrn_reflns_av_unetI/netI 0.0203
_diffrn_reflns_Laue_measured_fraction_full 0.993
_diffrn_reflns_Laue_measured_fraction_max 0.992
_diffrn_reflns_limit_h_max 7
_diffrn_reflns_limit_h_min -7
_diffrn_reflns_limit_k_max 13
_diffrn_reflns_limit_k_min -13
_diffrn_reflns_limit_l_max 16
_diffrn_reflns_limit_l_min -16
_diffrn_reflns_number 18254
_diffrn_reflns_point_group_measured_fraction_full 0.993
_diffrn_reflns_point_group_measured_fraction_max 0.992
_diffrn_reflns_theta_full 67.679
_diffrn_reflns_theta_max 68.415
_diffrn_reflns_theta_min 3.257
_diffrn_source_current 0.59
_diffrn_source_power 0.026373
_diffrn_source_voltage 44.7
_diffrn_standards_number 0
_exptl_absorpt_coefficient_mu 0.736
_exptl_absorpt_correction_T_max 0.7531
_exptl_absorpt_correction_T_min 0.6716
_exptl_absorpt_correction_type multi-scan
_exptl_absorpt_process_details
;
SADABS-2016/2 (Bruker,2016/2) was used for absorption correction.
wR2(int) was 0.0823 before and 0.0497 after correction.
The Ratio of minimum to maximum transmission is 0.8918.
The \l/2 correction factor is Not present.
;
_exptl_crystal_colour colourless
_exptl_crystal_colour_primary colourless
_exptl_crystal_density_diffrn 1.303
_exptl_crystal_description irregular
_exptl_crystal_F_000 364
_exptl_crystal_size_max 0.32
_exptl_crystal_size_mid 0.12
_exptl_crystal_size_min 0.09
_refine_diff_density_max 0.238
_refine_diff_density_min -0.232
_refine_diff_density_rms 0.043
_refine_ls_extinction_method none
_refine_ls_goodness_of_fit_ref 1.037
_refine_ls_hydrogen_treatment constr
_refine_ls_matrix_type full
_refine_ls_number_parameters 228
_refine_ls_number_reflns 3161
_refine_ls_number_restraints 0
_refine_ls_restrained_S_all 1.037
_refine_ls_R_factor_all 0.0403
_refine_ls_R_factor_gt 0.0369
_refine_ls_shift/su_max 0.000
_refine_ls_shift/su_mean 0.000
_refine_ls_structure_factor_coef Fsqd
_refine_ls_weighting_details 'w=1/[\s^2^(Fo^2^)+(0.0449P)^2^+0.4366P] where P=(Fo^2^+2Fc^2^)/3'
_refine_ls_weighting_scheme calc
_refine_ls_wR_factor_gt 0.0932
_refine_ls_wR_factor_ref 0.0959
_reflns_Friedel_coverage 0.000
_reflns_number_gt 2899
_reflns_number_total 3161
_reflns_threshold_expression 'I > 2\s(I)'
_cod_data_source_file d4cc04730c2.cif
_cod_data_source_block leitch001
_cod_depositor_comments 'Adding full bibliography for 7133838--7133839.cif.'
_cod_original_cell_volume 870.11(5)
_cod_database_code 7133839
_shelx_shelxl_version_number 2018/3
_shelx_space_group_comment
;
The symmetry employed for this shelxl refinement is uniquely defined
by the following loop, which should always be used as a source of
symmetry information in preference to the above space-group names.
They are only intended as comments.
;
_shelx_estimated_absorpt_t_max 0.937
_shelx_estimated_absorpt_t_min 0.799
_olex2_refinement_description
;
1. Fixed Uiso
 At 1.2 times of:
  All C(H) groups, All C(H,H) groups
 At 1.5 times of:
  All C(H,H,H) groups
2.a Ternary CH refined with riding coordinates:
 C6(H6), C11(H11)
2.b Secondary CH2 refined with riding coordinates:
 C3(H3A,H3B), C5(H5A,H5B), C9(H9A,H9B), C10(H10A,H10B)
2.c Aromatic/amide H refined with riding coordinates:
 C7(H7), C8(H8), C14(H14), C15(H15), C16(H16), C17(H17), C18(H18)
2.d Idealised Me refined as rotating group:
 C19(H19A,H19B,H19C), C20(H20A,H20B,H20C)
;
_olex2_submission_special_instructions 'No special instructions were received'

loop_
_space_group_symop_operation_xyz
'x, y, z'
'-x, -y, -z'

loop_
_atom_site_label
_atom_site_type_symbol
_atom_site_fract_x
_atom_site_fract_y
_atom_site_fract_z
_atom_site_U_iso_or_equiv
_atom_site_adp_type
_atom_site_occupancy
_atom_site_site_symmetry_order
_atom_site_calc_flag
_atom_site_refinement_flags_posn
_atom_site_refinement_flags_adp
_atom_site_refinement_flags_occupancy
_atom_site_disorder_assembly
_atom_site_disorder_group
O1 O 0.1656(2) 0.59992(10) 0.56046(7) 0.0337(3) Uani 1 1 d . . . . .
O2 O -0.02442(18) 0.78330(10) 0.51786(7) 0.0290(3) Uani 1 1 d . . . . .
O3 O 0.45905(16) 0.82547(9) 0.03259(7) 0.0236(2) Uani 1 1 d . . . . .
O4 O 0.10147(16) 0.83272(9) 0.08955(7) 0.0205(2) Uani 1 1 d . . . . .
N1 N 0.30169(19) 0.90110(10) 0.24682(8) 0.0169(2) Uani 1 1 d . . . . .
C1 C 0.1203(2) 0.69616(13) 0.49999(10) 0.0193(3) Uani 1 1 d . . . . .
C2 C 0.2137(2) 0.73086(12) 0.39555(9) 0.0167(3) Uani 1 1 d . . . . .
C3 C 0.4151(2) 0.65026(12) 0.37343(9) 0.0176(3) Uani 1 1 d . . . . .
H3A H 0.414628 0.563135 0.413337 0.021 Uiso 1 1 calc R U . . .
H3B H 0.562521 0.689622 0.372782 0.021 Uiso 1 1 calc R U . . .
C4 C 0.3135(2) 0.66796(12) 0.27000(9) 0.0160(3) Uani 1 1 d . . . . .
C5 C 0.0773(2) 0.68346(12) 0.31820(9) 0.0169(3) Uani 1 1 d . . . . .
H5A H -0.003695 0.604357 0.344881 0.020 Uiso 1 1 calc R U . . .
H5B H -0.019446 0.747358 0.277651 0.020 Uiso 1 1 calc R U . . .
C6 C 0.2653(2) 0.87333(12) 0.35423(9) 0.0164(3) Uani 1 1 d . . . . .
H6 H 0.130088 0.920481 0.366627 0.020 Uiso 1 1 calc R U . . .
C7 C 0.4595(2) 0.91437(13) 0.40683(10) 0.0203(3) Uani 1 1 d . . . . .
H7 H 0.457014 0.890044 0.475358 0.024 Uiso 1 1 calc R U . . .
C8 C 0.6337(2) 0.98325(13) 0.36070(10) 0.0221(3) Uani 1 1 d . . . . .
H8 H 0.749277 1.003456 0.397902 0.026 Uiso 1 1 calc R U . . .
C9 C 0.6501(2) 1.02952(13) 0.25070(10) 0.0236(3) Uani 1 1 d . . . . .
H9A H 0.757169 0.977356 0.224826 0.028 Uiso 1 1 calc R U . . .
H9B H 0.704970 1.116408 0.232087 0.028 Uiso 1 1 calc R U . . .
C10 C 0.4165(2) 1.02304(12) 0.20721(10) 0.0210(3) Uani 1 1 d . . . . .
H10A H 0.321573 1.090269 0.220401 0.025 Uiso 1 1 calc R U . . .
H10B H 0.433915 1.038099 0.136272 0.025 Uiso 1 1 calc R U . . .
C11 C 0.3957(2) 0.79944(12) 0.20703(9) 0.0161(3) Uani 1 1 d . . . . .
H11 H 0.561819 0.802351 0.208793 0.019 Uiso 1 1 calc R U . . .
C12 C 0.3260(2) 0.82177(12) 0.10001(10) 0.0168(3) Uani 1 1 d . . . . .
C13 C 0.3501(2) 0.56455(12) 0.21764(9) 0.0174(3) Uani 1 1 d . . . . .
C14 C 0.5558(2) 0.49904(13) 0.22562(10) 0.0208(3) Uani 1 1 d . . . . .
H14 H 0.668394 0.517535 0.265008 0.025 Uiso 1 1 calc R U . . .
C15 C 0.5937(2) 0.40639(13) 0.17519(11) 0.0249(3) Uani 1 1 d . . . . .
H15 H 0.731511 0.363158 0.181192 0.030 Uiso 1 1 calc R U . . .
C16 C 0.4283(3) 0.37768(13) 0.11601(11) 0.0250(3) Uani 1 1 d . . . . .
H16 H 0.455022 0.316427 0.081541 0.030 Uiso 1 1 calc R U . . .
C17 C 0.2223(3) 0.44147(13) 0.10885(10) 0.0242(3) Uani 1 1 d . . . . .
H17 H 0.109581 0.422123 0.069891 0.029 Uiso 1 1 calc R U . . .
C18 C 0.1829(2) 0.53400(13) 0.15934(10) 0.0205(3) Uani 1 1 d . . . . .
H18 H 0.043760 0.575882 0.154166 0.025 Uiso 1 1 calc R U . . .
C19 C -0.1323(3) 0.75240(16) 0.61475(11) 0.0365(4) Uani 1 1 d . . . . .
H19A H -0.226187 0.678634 0.622507 0.055 Uiso 1 1 calc R U . . .
H19B H -0.224206 0.822680 0.622123 0.055 Uiso 1 1 calc R U . . .
H19C H -0.017979 0.735359 0.663956 0.055 Uiso 1 1 calc R U . . .
C20 C 0.0247(3) 0.84231(15) -0.00944(10) 0.0271(3) Uani 1 1 d . . . . .
H20A H 0.074948 0.921460 -0.052411 0.041 Uiso 1 1 calc R U . . .
H20B H -0.138221 0.838608 -0.008706 0.041 Uiso 1 1 calc R U . . .
H20C H 0.086498 0.773220 -0.032695 0.041 Uiso 1 1 calc R U . . .

loop_
_atom_site_aniso_label
_atom_site_aniso_U_11
_atom_site_aniso_U_22
_atom_site_aniso_U_33
_atom_site_aniso_U_23
_atom_site_aniso_U_13
_atom_site_aniso_U_12
O1 0.0456(7) 0.0288(6) 0.0213(5) 0.0026(4) 0.0069(5) 0.0107(5)
O2 0.0359(6) 0.0286(5) 0.0188(5) -0.0005(4) 0.0104(4) 0.0096(4)
O3 0.0242(5) 0.0292(5) 0.0183(5) -0.0084(4) 0.0047(4) -0.0003(4)
O4 0.0193(5) 0.0277(5) 0.0145(5) -0.0056(4) -0.0018(4) 0.0019(4)
N1 0.0222(6) 0.0146(5) 0.0142(5) -0.0045(4) 0.0007(4) 0.0010(4)
C1 0.0211(7) 0.0194(6) 0.0179(6) -0.0055(5) -0.0002(5) -0.0007(5)
C2 0.0164(6) 0.0176(6) 0.0160(6) -0.0045(5) 0.0002(5) 0.0009(5)
C3 0.0183(6) 0.0178(6) 0.0172(6) -0.0054(5) -0.0008(5) 0.0022(5)
C4 0.0160(6) 0.0161(6) 0.0161(6) -0.0046(5) -0.0006(5) 0.0000(5)
C5 0.0168(6) 0.0183(6) 0.0158(6) -0.0046(5) 0.0004(5) -0.0004(5)
C6 0.0186(6) 0.0163(6) 0.0146(6) -0.0046(5) 0.0016(5) 0.0014(5)
C7 0.0256(7) 0.0199(6) 0.0166(6) -0.0073(5) -0.0010(5) 0.0017(5)
C8 0.0229(7) 0.0217(7) 0.0242(7) -0.0103(6) -0.0017(5) -0.0003(5)
C9 0.0282(8) 0.0200(7) 0.0239(7) -0.0080(6) 0.0050(6) -0.0057(5)
C10 0.0299(7) 0.0158(6) 0.0167(6) -0.0036(5) 0.0021(5) -0.0008(5)
C11 0.0149(6) 0.0167(6) 0.0170(6) -0.0049(5) 0.0006(5) 0.0004(5)
C12 0.0196(6) 0.0129(6) 0.0181(6) -0.0046(5) 0.0012(5) 0.0000(5)
C13 0.0202(7) 0.0150(6) 0.0161(6) -0.0028(5) 0.0021(5) -0.0016(5)
C14 0.0206(7) 0.0197(6) 0.0232(7) -0.0073(5) -0.0010(5) -0.0006(5)
C15 0.0241(7) 0.0212(7) 0.0305(8) -0.0089(6) 0.0028(6) 0.0033(5)
C16 0.0338(8) 0.0183(7) 0.0248(7) -0.0097(6) 0.0056(6) -0.0024(6)
C17 0.0301(8) 0.0226(7) 0.0217(7) -0.0085(6) -0.0022(6) -0.0051(6)
C18 0.0208(7) 0.0191(6) 0.0216(7) -0.0052(5) -0.0009(5) -0.0001(5)
C19 0.0453(10) 0.0371(9) 0.0229(8) -0.0019(7) 0.0162(7) 0.0092(7)
C20 0.0277(8) 0.0370(8) 0.0177(7) -0.0088(6) -0.0055(6) 0.0019(6)

loop_
_atom_type_symbol
_atom_type_description
_atom_type_scat_dispersion_real
_atom_type_scat_dispersion_imag
_atom_type_scat_source
C C 0.0181 0.0091 'International Tables Vol C Tables 4.2.6.8 and 6.1.1.4'
H H 0.0000 0.0000 'International Tables Vol C Tables 4.2.6.8 and 6.1.1.4'
N N 0.0311 0.0180 'International Tables Vol C Tables 4.2.6.8 and 6.1.1.4'
O O 0.0492 0.0322 'International Tables Vol C Tables 4.2.6.8 and 6.1.1.4'

loop_
_geom_angle_atom_site_label_1
_geom_angle_atom_site_label_2
_geom_angle_atom_site_label_3
_geom_angle
_geom_angle_site_symmetry_1
_geom_angle_site_symmetry_3
_geom_angle_publ_flag
C1 O2 C19 115.63(11) . . ?
C12 O4 C20 114.94(10) . . ?
C10 N1 C6 111.83(10) . . ?
C11 N1 C6 117.33(10) . . ?
C11 N1 C10 113.00(10) . . ?
O1 C1 O2 123.15(12) . . ?
O1 C1 C2 124.28(12) . . ?
O2 C1 C2 112.55(11) . . ?
C1 C2 C3 116.18(11) . . ?
C1 C2 C5 116.73(11) . . ?
C1 C2 C6 114.16(10) . . ?
C3 C2 C5 87.65(9) . . ?
C6 C2 C3 110.29(10) . . ?
C6 C2 C5 108.90(10) . . ?
C2 C3 H3A 114.3 . . ?
C2 C3 H3B 114.3 . . ?
C2 C3 C4 86.42(9) . . ?
H3A C3 H3B 111.4 . . ?
C4 C3 H3A 114.3 . . ?
C4 C3 H3B 114.3 . . ?
C3 C4 C5 87.42(9) . . ?
C11 C4 C3 106.49(10) . . ?
C11 C4 C5 109.14(10) . . ?
C13 C4 C3 118.51(11) . . ?
C13 C4 C5 119.98(11) . . ?
C13 C4 C11 112.38(10) . . ?
C2 C5 H5A 114.4 . . ?
C2 C5 H5B 114.4 . . ?
C4 C5 C2 85.59(9) . . ?
C4 C5 H5A 114.4 . . ?
C4 C5 H5B 114.4 . . ?
H5A C5 H5B 111.5 . . ?
N1 C6 C2 109.35(10) . . ?
N1 C6 H6 107.4 . . ?
N1 C6 C7 113.60(11) . . ?
C2 C6 H6 107.4 . . ?
C7 C6 C2 111.28(10) . . ?
C7 C6 H6 107.4 . . ?
C6 C7 H7 118.2 . . ?
C8 C7 C6 123.61(12) . . ?
C8 C7 H7 118.2 . . ?
C7 C8 H8 118.9 . . ?
C7 C8 C9 122.14(13) . . ?
C9 C8 H8 118.9 . . ?
C8 C9 H9A 109.7 . . ?
C8 C9 H9B 109.7 . . ?
C8 C9 C10 109.72(11) . . ?
H9A C9 H9B 108.2 . . ?
C10 C9 H9A 109.7 . . ?
C10 C9 H9B 109.7 . . ?
N1 C10 C9 113.33(11) . . ?
N1 C10 H10A 108.9 . . ?
N1 C10 H10B 108.9 . . ?
C9 C10 H10A 108.9 . . ?
C9 C10 H10B 108.9 . . ?
H10A C10 H10B 107.7 . . ?
N1 C11 C4 110.55(10) . . ?
N1 C11 H11 108.7 . . ?
N1 C11 C12 108.96(10) . . ?
C4 C11 H11 108.7 . . ?
C12 C11 C4 111.23(10) . . ?
C12 C11 H11 108.7 . . ?
O3 C12 O4 123.65(12) . . ?
O3 C12 C11 123.55(12) . . ?
O4 C12 C11 112.76(11) . . ?
C14 C13 C4 120.01(12) . . ?
C18 C13 C4 121.23(12) . . ?
C18 C13 C14 118.75(12) . . ?
C13 C14 H14 119.8 . . ?
C15 C14 C13 120.43(13) . . ?
C15 C14 H14 119.8 . . ?
C14 C15 H15 119.7 . . ?
C16 C15 C14 120.64(13) . . ?
C16 C15 H15 119.7 . . ?
C15 C16 H16 120.4 . . ?
C15 C16 C17 119.12(13) . . ?
C17 C16 H16 120.4 . . ?
C16 C17 H17 119.7 . . ?
C16 C17 C18 120.56(13) . . ?
C18 C17 H17 119.7 . . ?
C13 C18 H18 119.8 . . ?
C17 C18 C13 120.48(13) . . ?
C17 C18 H18 119.8 . . ?
O2 C19 H19A 109.5 . . ?
O2 C19 H19B 109.5 . . ?
O2 C19 H19C 109.5 . . ?
H19A C19 H19B 109.5 . . ?
H19A C19 H19C 109.5 . . ?
H19B C19 H19C 109.5 . . ?
O4 C20 H20A 109.5 . . ?
O4 C20 H20B 109.5 . . ?
O4 C20 H20C 109.5 . . ?
H20A C20 H20B 109.5 . . ?
H20A C20 H20C 109.5 . . ?
H20B C20 H20C 109.5 . . ?

loop_
_geom_bond_atom_site_label_1
_geom_bond_atom_site_label_2
_geom_bond_distance
_geom_bond_site_symmetry_2
_geom_bond_publ_flag
O1 C1 1.2004(17) . ?
O2 C1 1.3378(17) . ?
O2 C19 1.4456(17) . ?
O3 C12 1.2056(16) . ?
O4 C12 1.3352(16) . ?
O4 C20 1.4513(16) . ?
N1 C6 1.4704(16) . ?
N1 C10 1.4640(16) . ?
N1 C11 1.4621(16) . ?
C1 C2 1.5071(18) . ?
C2 C3 1.5425(17) . ?
C2 C5 1.5594(17) . ?
C2 C6 1.5399(17) . ?
C3 H3A 0.9700 . ?
C3 H3B 0.9700 . ?
C3 C4 1.5507(17) . ?
C4 C5 1.5577(17) . ?
C4 C11 1.5502(17) . ?
C4 C13 1.5066(17) . ?
C5 H5A 0.9700 . ?
C5 H5B 0.9700 . ?
C6 H6 0.9800 . ?
C6 C7 1.5084(18) . ?
C7 H7 0.9300 . ?
C7 C8 1.327(2) . ?
C8 H8 0.9300 . ?
C8 C9 1.4974(19) . ?
C9 H9A 0.9700 . ?
C9 H9B 0.9700 . ?
C9 C10 1.530(2) . ?
C10 H10A 0.9700 . ?
C10 H10B 0.9700 . ?
C11 H11 0.9800 . ?
C11 C12 1.5263(17) . ?
C13 C14 1.3937(19) . ?
C13 C18 1.3921(19) . ?
C14 H14 0.9300 . ?
C14 C15 1.3877(19) . ?
C15 H15 0.9300 . ?
C15 C16 1.385(2) . ?
C16 H16 0.9300 . ?
C16 C17 1.386(2) . ?
C17 H17 0.9300 . ?
C17 C18 1.3885(19) . ?
C18 H18 0.9300 . ?
C19 H19A 0.9600 . ?
C19 H19B 0.9600 . ?
C19 H19C 0.9600 . ?
C20 H20A 0.9600 . ?
C20 H20B 0.9600 . ?
C20 H20C 0.9600 . ?

loop_
_geom_torsion_atom_site_label_1
_geom_torsion_atom_site_label_2
_geom_torsion_atom_site_label_3
_geom_torsion_atom_site_label_4
_geom_torsion
_geom_torsion_site_symmetry_1
_geom_torsion_site_symmetry_2
_geom_torsion_site_symmetry_3
_geom_torsion_site_symmetry_4
_geom_torsion_publ_flag
O1 C1 C2 C3 -12.9(2) . . . . ?
O1 C1 C2 C5 88.40(17) . . . . ?
O1 C1 C2 C6 -143.03(14) . . . . ?
O2 C1 C2 C3 168.66(11) . . . . ?
O2 C1 C2 C5 -90.01(14) . . . . ?
O2 C1 C2 C6 38.56(16) . . . . ?
N1 C6 C7 C8 8.17(18) . . . . ?
N1 C11 C12 O3 126.88(13) . . . . ?
N1 C11 C12 O4 -55.11(13) . . . . ?
C1 C2 C3 C4 145.57(11) . . . . ?
C1 C2 C5 C4 -144.97(11) . . . . ?
C1 C2 C6 N1 -166.49(10) . . . . ?
C1 C2 C6 C7 67.19(14) . . . . ?
C2 C3 C4 C5 -26.82(9) . . . . ?
C2 C3 C4 C11 82.39(11) . . . . ?
C2 C3 C4 C13 -149.83(11) . . . . ?
C2 C6 C7 C8 132.11(14) . . . . ?
C3 C2 C5 C4 -26.69(9) . . . . ?
C3 C2 C6 N1 60.55(13) . . . . ?
C3 C2 C6 C7 -65.76(13) . . . . ?
C3 C4 C5 C2 26.54(9) . . . . ?
C3 C4 C11 N1 -64.63(12) . . . . ?
C3 C4 C11 C12 174.19(10) . . . . ?
C3 C4 C13 C14 -37.07(17) . . . . ?
C3 C4 C13 C18 144.11(12) . . . . ?
C4 C11 C12 O3 -111.00(14) . . . . ?
C4 C11 C12 O4 67.01(13) . . . . ?
C4 C13 C14 C15 -177.97(12) . . . . ?
C4 C13 C18 C17 177.75(12) . . . . ?
C5 C2 C3 C4 26.79(9) . . . . ?
C5 C2 C6 N1 -34.06(13) . . . . ?
C5 C2 C6 C7 -160.37(10) . . . . ?
C5 C4 C11 N1 28.41(13) . . . . ?
C5 C4 C11 C12 -92.77(12) . . . . ?
C5 C4 C13 C14 -141.80(13) . . . . ?
C5 C4 C13 C18 39.39(18) . . . . ?
C6 N1 C10 C9 59.80(14) . . . . ?
C6 N1 C11 C4 32.85(15) . . . . ?
C6 N1 C11 C12 155.37(11) . . . . ?
C6 C2 C3 C4 -82.51(11) . . . . ?
C6 C2 C5 C4 83.97(11) . . . . ?
C6 C7 C8 C9 1.5(2) . . . . ?
C7 C8 C9 C10 17.81(18) . . . . ?
C8 C9 C10 N1 -48.25(15) . . . . ?
C10 N1 C6 C2 -162.86(10) . . . . ?
C10 N1 C6 C7 -37.89(14) . . . . ?
C10 N1 C11 C4 165.24(10) . . . . ?
C10 N1 C11 C12 -72.24(13) . . . . ?
C11 N1 C6 C2 -29.95(15) . . . . ?
C11 N1 C6 C7 95.03(13) . . . . ?
C11 N1 C10 C9 -75.23(13) . . . . ?
C11 C4 C5 C2 -80.02(11) . . . . ?
C11 C4 C13 C14 87.89(14) . . . . ?
C11 C4 C13 C18 -90.93(14) . . . . ?
C13 C4 C5 C2 148.25(12) . . . . ?
C13 C4 C11 N1 164.05(10) . . . . ?
C13 C4 C11 C12 42.86(14) . . . . ?
C13 C14 C15 C16 0.1(2) . . . . ?
C14 C13 C18 C17 -1.1(2) . . . . ?
C14 C15 C16 C17 -1.0(2) . . . . ?
C15 C16 C17 C18 0.7(2) . . . . ?
C16 C17 C18 C13 0.3(2) . . . . ?
C18 C13 C14 C15 0.9(2) . . . . ?
C19 O2 C1 O1 -2.3(2) . . . . ?
C19 O2 C1 C2 176.11(13) . . . . ?
C20 O4 C12 O3 3.44(18) . . . . ?
C20 O4 C12 C11 -174.57(11) . . . . ?
